data_4080643
loop_
_publ_author_name
'Pusztai, Erika'
'Toulokhonova, Irina S.'
'Temple, Nicole'
'Albright, Haley'
'Zakai, Uzma I.'
'Guo, Song'
'Guzei, Ilia A.'
'Hu, Rongrong'
'West, Robert'

_publ_section_title
;
 Synthesis and Photophysical Properties of Asymmetric Substituted
 Silafluorenes
;
_journal_issue 9
_journal_name_full Organometallics
_journal_page_first 2529
_journal_paper_doi 10.1021/om300891n
_journal_volume 32
_journal_year 2013
_chemical_formula_moiety 'C24 H16 Cl2 Si'
_chemical_formula_sum 'C24 H16 Cl2 Si'
_chemical_formula_weight 403.36
_chemical_name_systematic
; 
 ? 
;
_space_group_IT_number 2
_symmetry_cell_setting triclinic
_symmetry_Int_Tables_number 2
_symmetry_space_group_name_Hall '-P 1'
_symmetry_space_group_name_H-M 'P -1'
_atom_sites_solution_hydrogens geom
_atom_sites_solution_primary direct
_atom_sites_solution_secondary difmap
_cell_angle_alpha 67.30(2)
_cell_angle_beta 65.942(7)
_cell_angle_gamma 75.289(7)
_cell_formula_units_Z 2
_cell_length_a 9.622(4)
_cell_length_b 10.580(4)
_cell_length_c 11.616(4)
_cell_measurement_reflns_used 9977
_cell_measurement_temperature 100(2)
_cell_measurement_theta_max 27.4883
_cell_measurement_theta_min 2.3335
_cell_volume 989.6(7)
_computing_cell_refinement 'SAINT Ver. 7.68A (Bruker-AXS, 2007)'
_computing_data_collection 'APEX2 Ver. 2010.11-3 (Bruker-AXS, 2010)'
_computing_data_reduction 'SAINT Ver. 7.68A'
_computing_molecular_graphics SHELXTL
_computing_publication_material SHELXTL
_computing_structure_refinement 'SHELXTL, OLEX2 (Dolomanov et al., 2009)'
_computing_structure_solution 'SHELXTL (Sheldrick, 2008)'
_diffrn_ambient_temperature 100(2)
_diffrn_measured_fraction_theta_full 0.994
_diffrn_measured_fraction_theta_max 0.995
_diffrn_measurement_device_type 'Bruker SMART APEX2 area detector'
_diffrn_measurement_method '0.50\% \w and 0.5\% \f scans'
_diffrn_radiation_monochromator 'mirror optics'
_diffrn_radiation_source 'fine-focus sealed tube'
_diffrn_radiation_type 'Mo K\a'
_diffrn_radiation_wavelength 0.71073
_diffrn_reflns_av_R_equivalents 0.0204
_diffrn_reflns_av_sigmaI/netI 0.0142
_diffrn_reflns_limit_h_max 12
_diffrn_reflns_limit_h_min -12
_diffrn_reflns_limit_k_max 13
_diffrn_reflns_limit_k_min -13
_diffrn_reflns_limit_l_max 15
_diffrn_reflns_limit_l_min -15
_diffrn_reflns_number 22864
_diffrn_reflns_theta_full 25.00
_diffrn_reflns_theta_max 27.49
_diffrn_reflns_theta_min 2.03
_exptl_absorpt_coefficient_mu 0.395
_exptl_absorpt_correction_T_max 0.9253
_exptl_absorpt_correction_T_min 0.8581
_exptl_absorpt_correction_type analytical
_exptl_absorpt_process_details
;
SADABS  (Bruker-AXS, 2007)
;
_exptl_crystal_colour colourless
_exptl_crystal_density_diffrn 1.354
_exptl_crystal_density_method 'not measured'
_exptl_crystal_description block
_exptl_crystal_F_000 416
_exptl_crystal_size_max 0.40
_exptl_crystal_size_mid 0.20
_exptl_crystal_size_min 0.20
_refine_diff_density_max 0.379
_refine_diff_density_min -0.183
_refine_diff_density_rms 0.050
_refine_ls_extinction_method none
_refine_ls_goodness_of_fit_ref 1.010
_refine_ls_hydrogen_treatment constr
_refine_ls_matrix_type full
_refine_ls_number_parameters 244
_refine_ls_number_reflns 4508
_refine_ls_number_restraints 0
_refine_ls_restrained_S_all 1.010
_refine_ls_R_factor_all 0.0351
_refine_ls_R_factor_gt 0.0321
_refine_ls_shift/su_max 0.001
_refine_ls_shift/su_mean 0.000
_refine_ls_structure_factor_coef Fsqd
_refine_ls_weighting_details 'calc w=1/[\s^2^(Fo^2^)+(0.0433P)^2^+0.5801P] where P=(Fo^2^+2Fc^2^)/3'
_refine_ls_weighting_scheme calc
_refine_ls_wR_factor_gt 0.0839
_refine_ls_wR_factor_ref 0.0865
_reflns_number_gt 4118
_reflns_number_total 4508
_reflns_threshold_expression I>2\s(I)
_cod_data_source_file om300891n_si_007.cif
_cod_data_source_block west233
_cod_depositor_comments
;
The following automatic conversions were performed:

'_symmetry_cell_setting' value 'Triclinic' changed to 'triclinic'
according to /home/saulius/struct/CIF-dictionaries/cif_core.dic
dictionary named 'cif_core.dic' version 2.3.1 from 2005-06-27.

Automatic conversion script
Id: cif_fix_values 1891 2012-01-12 08:04:46Z andrius 
;
_cod_original_sg_symbol_Hall '-P 1        '
_cod_original_sg_symbol_H-M 'P -1        '
_cod_database_code 4080643

loop_
_symmetry_equiv_pos_as_xyz
'x, y, z'
'-x, -y, -z'

loop_
_atom_site_label
_atom_site_type_symbol
_atom_site_fract_x
_atom_site_fract_y
_atom_site_fract_z
_atom_site_U_iso_or_equiv
_atom_site_adp_type
_atom_site_occupancy
_atom_site_symmetry_multiplicity
_atom_site_calc_flag
_atom_site_refinement_flags
Cl1 Cl 0.65928(4) 0.79780(4) 0.64587(3) 0.03084(10) Uani 1 1 d .
Cl2 Cl 0.48499(4) 1.04816(4) 0.76936(4) 0.03469(11) Uani 1 1 d .
Si1 Si 0.53264(4) 0.83894(4) 0.82198(4) 0.02171(10) Uani 1 1 d .
C1 C 0.61286(15) 0.76177(13) 0.95706(13) 0.0207(3) Uani 1 1 d .
C2 C 0.51484(15) 0.66468(13) 1.06116(13) 0.0209(3) Uani 1 1 d .
C3 C 0.54377(15) 0.59207(14) 1.17875(14) 0.0224(3) Uani 1 1 d .
H3 H 0.4790 0.5253 1.2467 0.027 Uiso 1 1 calc R
C4 C 0.66751(15) 0.61650(14) 1.19789(13) 0.0219(3) Uani 1 1 d .
C5 C 0.76000(15) 0.71620(14) 1.09692(14) 0.0221(3) Uani 1 1 d .
H5 H 0.8422 0.7355 1.1107 0.026 Uiso 1 1 calc R
C6 C 0.73553(15) 0.78839(13) 0.97633(13) 0.0210(3) Uani 1 1 d .
C7 C 0.38081(15) 0.65114(14) 1.03519(14) 0.0220(3) Uani 1 1 d .
C8 C 0.36638(16) 0.73978(14) 0.91297(14) 0.0236(3) Uani 1 1 d .
C9 C 0.24623(16) 0.73455(15) 0.87825(15) 0.0271(3) Uani 1 1 d .
H9 H 0.2356 0.7954 0.7964 0.032 Uiso 1 1 calc R
C10 C 0.14173(16) 0.63974(16) 0.96407(16) 0.0289(3) Uani 1 1 d .
H10 H 0.0611 0.6341 0.9396 0.035 Uiso 1 1 calc R
C11 C 0.15452(16) 0.55357(15) 1.08498(16) 0.0278(3) Uani 1 1 d .
H11 H 0.0817 0.4900 1.1433 0.033 Uiso 1 1 calc R
C12 C 0.27293(16) 0.55904(14) 1.12211(15) 0.0247(3) Uani 1 1 d .
H12 H 0.2802 0.5006 1.2059 0.030 Uiso 1 1 calc R
C13 C 0.70388(16) 0.53765(14) 1.32116(14) 0.0238(3) Uani 1 1 d .
C14 C 0.67759(19) 0.39967(16) 1.38784(15) 0.0313(3) Uani 1 1 d .
H14 H 0.6299 0.3568 1.3574 0.038 Uiso 1 1 calc R
C15 C 0.7207(2) 0.32470(17) 1.49840(16) 0.0381(4) Uani 1 1 d .
H15 H 0.7035 0.2305 1.5423 0.046 Uiso 1 1 calc R
C16 C 0.7884(2) 0.38611(18) 1.54503(16) 0.0367(4) Uani 1 1 d .
H16 H 0.8191 0.3340 1.6198 0.044 Uiso 1 1 calc R
C17 C 0.81135(18) 0.52447(18) 1.48184(16) 0.0334(3) Uani 1 1 d .
H17 H 0.8559 0.5677 1.5145 0.040 Uiso 1 1 calc R
C18 C 0.76909(17) 0.59925(16) 1.37101(15) 0.0277(3) Uani 1 1 d .
H18 H 0.7848 0.6938 1.3284 0.033 Uiso 1 1 calc R
C19 C 0.84051(15) 0.89248(14) 0.87427(14) 0.0218(3) Uani 1 1 d .
C20 C 0.86247(16) 0.99627(15) 0.90904(14) 0.0255(3) Uani 1 1 d .
H20 H 0.8083 1.0014 0.9965 0.031 Uiso 1 1 calc R
C21 C 0.96314(18) 1.09245(15) 0.81666(15) 0.0293(3) Uani 1 1 d .
H21 H 0.9761 1.1639 0.8405 0.035 Uiso 1 1 calc R
C22 C 1.04448(18) 1.08384(16) 0.68982(15) 0.0295(3) Uani 1 1 d .
H22 H 1.1137 1.1492 0.6269 0.035 Uiso 1 1 calc R
C23 C 1.02516(17) 0.98046(16) 0.65448(14) 0.0285(3) Uani 1 1 d .
H23 H 1.0819 0.9743 0.5677 0.034 Uiso 1 1 calc R
C24 C 0.92259(16) 0.88531(15) 0.74593(14) 0.0251(3) Uani 1 1 d .
H24 H 0.9084 0.8153 0.7209 0.030 Uiso 1 1 calc R

loop_
_atom_site_aniso_label
_atom_site_aniso_U_11
_atom_site_aniso_U_22
_atom_site_aniso_U_33
_atom_site_aniso_U_23
_atom_site_aniso_U_13
_atom_site_aniso_U_12
Cl1 0.03078(19) 0.0372(2) 0.02321(17) -0.01246(14) -0.00496(14) -0.00470(14)
Cl2 0.0334(2) 0.02023(17) 0.0380(2) -0.00490(14) -0.00510(15) -0.00201(13)
Si1 0.02110(18) 0.02026(18) 0.02168(19) -0.00683(14) -0.00490(14) -0.00303(13)
C1 0.0204(6) 0.0193(6) 0.0215(6) -0.0079(5) -0.0046(5) -0.0033(5)
C2 0.0190(6) 0.0199(6) 0.0241(6) -0.0100(5) -0.0042(5) -0.0034(5)
C3 0.0214(6) 0.0201(6) 0.0228(6) -0.0075(5) -0.0021(5) -0.0058(5)
C4 0.0213(6) 0.0212(6) 0.0216(6) -0.0086(5) -0.0041(5) -0.0029(5)
C5 0.0202(6) 0.0223(6) 0.0240(7) -0.0093(5) -0.0049(5) -0.0047(5)
C6 0.0202(6) 0.0195(6) 0.0219(6) -0.0090(5) -0.0023(5) -0.0048(5)
C7 0.0193(6) 0.0202(6) 0.0265(7) -0.0112(5) -0.0047(5) -0.0021(5)
C8 0.0214(6) 0.0220(6) 0.0268(7) -0.0107(5) -0.0054(5) -0.0020(5)
C9 0.0239(7) 0.0277(7) 0.0309(7) -0.0124(6) -0.0099(6) 0.0003(5)
C10 0.0200(6) 0.0334(8) 0.0390(8) -0.0189(7) -0.0096(6) -0.0014(5)
C11 0.0206(7) 0.0271(7) 0.0367(8) -0.0155(6) -0.0041(6) -0.0057(5)
C12 0.0221(6) 0.0230(7) 0.0281(7) -0.0102(6) -0.0050(5) -0.0042(5)
C13 0.0206(6) 0.0248(7) 0.0217(6) -0.0076(5) -0.0032(5) -0.0024(5)
C14 0.0387(8) 0.0266(7) 0.0255(7) -0.0080(6) -0.0068(6) -0.0070(6)
C15 0.0474(10) 0.0273(8) 0.0274(8) -0.0036(6) -0.0068(7) -0.0029(7)
C16 0.0375(9) 0.0395(9) 0.0249(7) -0.0076(7) -0.0110(6) 0.0048(7)
C17 0.0299(8) 0.0421(9) 0.0289(8) -0.0124(7) -0.0109(6) -0.0025(6)
C18 0.0252(7) 0.0295(7) 0.0268(7) -0.0074(6) -0.0079(6) -0.0053(5)
C19 0.0191(6) 0.0217(6) 0.0235(6) -0.0051(5) -0.0067(5) -0.0051(5)
C20 0.0263(7) 0.0252(7) 0.0239(7) -0.0079(6) -0.0048(5) -0.0073(5)
C21 0.0329(8) 0.0243(7) 0.0314(8) -0.0070(6) -0.0090(6) -0.0114(6)
C22 0.0298(7) 0.0291(7) 0.0258(7) -0.0002(6) -0.0081(6) -0.0134(6)
C23 0.0280(7) 0.0374(8) 0.0191(6) -0.0051(6) -0.0065(5) -0.0113(6)
C24 0.0246(7) 0.0291(7) 0.0237(7) -0.0086(6) -0.0075(5) -0.0078(5)

loop_
_atom_type_symbol
_atom_type_description
_atom_type_scat_dispersion_real
_atom_type_scat_dispersion_imag
_atom_type_scat_source
C C 0.0033 0.0016 'International Tables Vol C Tables 4.2.6.8 and 6.1.1.4'
H H 0.0000 0.0000 'International Tables Vol C Tables 4.2.6.8 and 6.1.1.4'
Cl Cl 0.1484 0.1585 'International Tables Vol C Tables 4.2.6.8 and 6.1.1.4'
Si Si 0.0817 0.0704 'International Tables Vol C Tables 4.2.6.8 and 6.1.1.4'

loop_
_geom_angle_atom_site_label_1
_geom_angle_atom_site_label_2
_geom_angle_atom_site_label_3
_geom_angle
C8 Si1 C1 94.26(7)
C8 Si1 Cl2 116.25(5)
C1 Si1 Cl2 114.25(5)
C8 Si1 Cl1 109.91(5)
C1 Si1 Cl1 117.16(5)
Cl2 Si1 Cl1 105.23(3)
C6 C1 C2 119.25(12)
C6 C1 Si1 133.27(10)
C2 C1 Si1 107.27(10)
C3 C2 C1 120.61(12)
C3 C2 C7 124.08(12)
C1 C2 C7 115.29(12)
C2 C3 C4 120.42(12)
C2 C3 H3 119.8
C4 C3 H3 119.8
C3 C4 C5 118.59(13)
C3 C4 C13 121.63(12)
C5 C4 C13 119.76(13)
C4 C5 C6 122.09(13)
C4 C5 H5 119.0
C6 C5 H5 119.0
C5 C6 C1 118.96(12)
C5 C6 C19 118.28(12)
C1 C6 C19 122.76(12)
C12 C7 C8 119.70(13)
C12 C7 C2 124.76(13)
C8 C7 C2 115.53(12)
C9 C8 C7 120.20(13)
C9 C8 Si1 132.10(12)
C7 C8 Si1 107.57(10)
C8 C9 C10 119.59(14)
C8 C9 H9 120.2
C10 C9 H9 120.2
C11 C10 C9 120.35(14)
C11 C10 H10 119.8
C9 C10 H10 119.8
C10 C11 C12 120.72(14)
C10 C11 H11 119.6
C12 C11 H11 119.6
C11 C12 C7 119.39(14)
C11 C12 H12 120.3
C7 C12 H12 120.3
C18 C13 C14 118.46(14)
C18 C13 C4 120.50(13)
C14 C13 C4 121.02(13)
C15 C14 C13 120.42(15)
C15 C14 H14 119.8
C13 C14 H14 119.8
C16 C15 C14 120.53(15)
C16 C15 H15 119.7
C14 C15 H15 119.7
C15 C16 C17 119.65(15)
C15 C16 H16 120.2
C17 C16 H16 120.2
C18 C17 C16 119.87(16)
C18 C17 H17 120.1
C16 C17 H17 120.1
C17 C18 C13 121.03(14)
C17 C18 H18 119.5
C13 C18 H18 119.5
C20 C19 C24 119.03(13)
C20 C19 C6 119.36(12)
C24 C19 C6 121.55(12)
C21 C20 C19 120.50(14)
C21 C20 H20 119.8
C19 C20 H20 119.8
C22 C21 C20 119.92(14)
C22 C21 H21 120.0
C20 C21 H21 120.0
C23 C22 C21 120.19(13)
C23 C22 H22 119.9
C21 C22 H22 119.9
C22 C23 C24 120.10(14)
C22 C23 H23 120.0
C24 C23 H23 120.0
C23 C24 C19 120.25(13)
C23 C24 H24 119.9
C19 C24 H24 119.9

loop_
_geom_bond_atom_site_label_1
_geom_bond_atom_site_label_2
_geom_bond_distance
_geom_bond_publ_flag
Cl1 Si1 2.0603(8) yes
Cl2 Si1 2.0377(9) yes
Si1 C8 1.8425(16) ?
Si1 C1 1.8448(15) ?
C1 C6 1.3983(19) ?
C1 C2 1.4178(19) ?
C2 C3 1.387(2) ?
C2 C7 1.4895(19) ?
C3 C4 1.397(2) ?
C3 H3 0.9500 ?
C4 C5 1.3967(19) ?
C4 C13 1.486(2) ?
C5 C6 1.397(2) ?
C5 H5 0.9500 ?
C6 C19 1.4898(18) ?
C7 C12 1.3951(19) ?
C7 C8 1.408(2) ?
C8 C9 1.390(2) ?
C9 C10 1.391(2) ?
C9 H9 0.9500 ?
C10 C11 1.384(2) ?
C10 H10 0.9500 ?
C11 C12 1.393(2) ?
C11 H11 0.9500 ?
C12 H12 0.9500 ?
C13 C18 1.396(2) ?
C13 C14 1.396(2) ?
C14 C15 1.390(2) ?
C14 H14 0.9500 ?
C15 C16 1.384(3) ?
C15 H15 0.9500 ?
C16 C17 1.390(3) ?
C16 H16 0.9500 ?
C17 C18 1.388(2) ?
C17 H17 0.9500 ?
C18 H18 0.9500 ?
C19 C20 1.394(2) ?
C19 C24 1.396(2) ?
C20 C21 1.391(2) ?
C20 H20 0.9500 ?
C21 C22 1.385(2) ?
C21 H21 0.9500 ?
C22 C23 1.383(2) ?
C22 H22 0.9500 ?
C23 C24 1.393(2) ?
C23 H23 0.9500 ?
C24 H24 0.9500 ?

loop_
_geom_torsion_atom_site_label_1
_geom_torsion_atom_site_label_2
_geom_torsion_atom_site_label_3
_geom_torsion_atom_site_label_4
_geom_torsion
C8 Si1 C1 C6 -173.23(14)
Cl2 Si1 C1 C6 -51.90(15)
Cl1 Si1 C1 C6 71.81(14)
C8 Si1 C1 C2 1.24(10)
Cl2 Si1 C1 C2 122.58(8)
Cl1 Si1 C1 C2 -113.72(9)
C6 C1 C2 C3 -2.89(19)
Si1 C1 C2 C3 -178.28(10)
C6 C1 C2 C7 175.56(12)
Si1 C1 C2 C7 0.17(14)
C1 C2 C3 C4 1.9(2)
C7 C2 C3 C4 -176.42(12)
C2 C3 C4 C5 0.6(2)
C2 C3 C4 C13 -178.28(12)
C3 C4 C5 C6 -2.2(2)
C13 C4 C5 C6 176.74(12)
C4 C5 C6 C1 1.2(2)
C4 C5 C6 C19 -179.76(12)
C2 C1 C6 C5 1.35(19)
Si1 C1 C6 C5 175.30(11)
C2 C1 C6 C19 -177.66(12)
Si1 C1 C6 C19 -3.7(2)
C3 C2 C7 C12 -3.7(2)
C1 C2 C7 C12 177.93(12)
C3 C2 C7 C8 176.26(12)
C1 C2 C7 C8 -2.12(17)
C12 C7 C8 C9 -0.7(2)
C2 C7 C8 C9 179.31(12)
C12 C7 C8 Si1 -177.16(10)
C2 C7 C8 Si1 2.89(14)
C1 Si1 C8 C9 -178.19(14)
Cl2 Si1 C8 C9 62.08(15)
Cl1 Si1 C8 C9 -57.26(15)
C1 Si1 C8 C7 -2.36(10)
Cl2 Si1 C8 C7 -122.09(9)
Cl1 Si1 C8 C7 118.57(9)
C7 C8 C9 C10 -1.0(2)
Si1 C8 C9 C10 174.41(11)
C8 C9 C10 C11 1.8(2)
C9 C10 C11 C12 -0.8(2)
C10 C11 C12 C7 -1.0(2)
C8 C7 C12 C11 1.7(2)
C2 C7 C12 C11 -178.34(13)
C3 C4 C13 C18 -148.17(14)
C5 C4 C13 C18 32.94(19)
C3 C4 C13 C14 33.5(2)
C5 C4 C13 C14 -145.37(14)
C18 C13 C14 C15 -2.3(2)
C4 C13 C14 C15 176.08(14)
C13 C14 C15 C16 0.8(3)
C14 C15 C16 C17 1.0(3)
C15 C16 C17 C18 -1.3(2)
C16 C17 C18 C13 -0.2(2)
C14 C13 C18 C17 1.9(2)
C4 C13 C18 C17 -176.42(13)
C5 C6 C19 C20 -53.57(18)
C1 C6 C19 C20 125.44(15)
C5 C6 C19 C24 123.70(15)
C1 C6 C19 C24 -57.28(19)
C24 C19 C20 C21 0.9(2)
C6 C19 C20 C21 178.20(13)
C19 C20 C21 C22 -1.2(2)
C20 C21 C22 C23 0.4(2)
C21 C22 C23 C24 0.7(2)
C22 C23 C24 C19 -1.0(2)
C20 C19 C24 C23 0.2(2)
C6 C19 C24 C23 -177.07(13)
